data_6000454
loop_
_publ_author_name
'Morozkin, A. V.'
'Seropegin, Y. D.'
'Sviridov, I. A.'
'Bodak, O. I.'

_publ_section_title
;
 Crystallographic data for new ternary UCo~5~Si~3~-type RRh~5~Si~3~
 (R=Sm, Gd-Tm) compounds
;
_journal_issue 1-2
_journal_name_full 'Journal of Alloys and Compounds'
_journal_page_first L1
_journal_page_last L5
_journal_paper_doi 10.1016/S0925-8388(98)00493-9
_journal_volume 274
_journal_year 1998
_chemical_formula_sum 'Rh5 Si3 Sm'
_space_group_name_H-M_alt 'P 63/m'
_cell_angle_alpha 90.000
_cell_angle_beta 90.000
_cell_angle_gamma 120.000
_cell_length_a 15.6490
_cell_length_b 15.6490
_cell_length_c 3.8412
_cell_volume 814.65
_cod_database_code 6000454

loop_
_atom_site_label
_atom_site_fract_x
_atom_site_fract_y
_atom_site_fract_z
? ? ? ?
